data_2310204
loop_
_publ_author_name
'Giessen, B.C.'
'Grant, N.J.'

_publ_section_title
;
 New intermediate phases in transition metal systems. II
;
_journal_name_full 'Acta Crystallographica (1,1948-23,1967)'
_journal_page_first 1080
_journal_page_last 1081
_journal_volume 18
_journal_year 1965
_chemical_formula_sum 'Pd2.16 Rh0.84 Ta'
_chemical_name_systematic '(Pd0.72 Rh0.28)3 Ta'
_space_group_IT_number 166
_symmetry_space_group_name_Hall '-R 3 2"'
_symmetry_space_group_name_H-M 'R -3 m :H'
_cell_angle_alpha 90
_cell_angle_beta 90
_cell_angle_gamma 120
_cell_formula_units_Z 9
_cell_length_a 5.517
_cell_length_b 5.517
_cell_length_c 20.26
_cell_volume 534.043
_citation_journal_id_ASTM ACCRA9
_cod_data_source_file Giessen_ACCRA9_1965_1736.cif
_cod_data_source_block Pd2.16Rh0.84Ta1
_cod_original_cell_volume 534.0428
_cod_original_formula_sum 'Pd2.16 Rh0.84 Ta1'
_cod_database_code 2310204

loop_
_symmetry_equiv_pos_as_xyz
x,y,z
-y,x-y,z
-x+y,-x,z
y,x,-z
-x,-x+y,-z
x-y,-y,-z
-x,-y,-z
y,-x+y,-z
x-y,x,-z
-y,-x,z
x,x-y,z
-x+y,y,z
x+2/3,y+1/3,z+1/3
-y+2/3,x-y+1/3,z+1/3
-x+y+2/3,-x+1/3,z+1/3
y+2/3,x+1/3,-z+1/3
-x+2/3,-x+y+1/3,-z+1/3
x-y+2/3,-y+1/3,-z+1/3
-x+2/3,-y+1/3,-z+1/3
y+2/3,-x+y+1/3,-z+1/3
x-y+2/3,x+1/3,-z+1/3
-y+2/3,-x+1/3,z+1/3
x+2/3,x-y+1/3,z+1/3
-x+y+2/3,y+1/3,z+1/3
x+1/3,y+2/3,z+2/3
-y+1/3,x-y+2/3,z+2/3
-x+y+1/3,-x+2/3,z+2/3
y+1/3,x+2/3,-z+2/3
-x+1/3,-x+y+2/3,-z+2/3
x-y+1/3,-y+2/3,-z+2/3
-x+1/3,-y+2/3,-z+2/3
y+1/3,-x+y+2/3,-z+2/3
x-y+1/3,x+2/3,-z+2/3
-y+1/3,-x+2/3,z+2/3
x+1/3,x-y+2/3,z+2/3
-x+y+1/3,y+2/3,z+2/3

loop_
_atom_site_label
_atom_site_type_symbol
_atom_site_fract_x
_atom_site_fract_y
_atom_site_fract_z
_atom_site_occupancy
_atom_site_U_iso_or_equiv
Ta1 Ta 0 0 0 1 0.0
Ta2 Ta 0 0 0.222 1 0.0
Rh2 Rh 0.5 0.5 0.222 0.28 0.0
Pd1 Pd 0.5 0 0 0.72 0.0
Rh1 Rh 0.5 0 0 0.28 0.0
Pd2 Pd 0.5 0.5 0.222 0.72 0.0
